data_2213326
loop_
_publ_author_name
'Mersmann, Klaus'
'N\"ather, Christian'
'Tuczek, Felix'

_publ_section_title
;
 Chloridobis[1,2-bis(diphenylphosphino)ethane](ethylimido)molybdenum(IV)
 tetraphenylborate acetonitrile disolvate
;
_journal_coeditor_code GW2011
_journal_issue 5
_journal_name_full 'Acta Crystallographica Section E'
_journal_page_first m1476
_journal_page_last m1476
_journal_paper_doi 10.1107/S1600536807019320
_journal_volume 63
_journal_year 2007
_chemical_formula_iupac '[Mo (C2 H5 N) Cl (C26 H24 P2)2] (C24 H20 B), 2C2 H3 N'
_chemical_formula_moiety 'C54 H53 Cl Mo N P4 +, C24 H20 B -, 2(C2 H3 N)'
_chemical_formula_sum 'C82 H79 B Cl Mo N3 P4'
_chemical_formula_weight 1372.56
_chemical_name_systematic
;
Chloridobis[1,2-bis(diphenylphosphino)ethane](ethylimido)molybdenum(IV)
tetraphenylborate acetonitrile disolvate
;
_space_group_IT_number 14
_symmetry_cell_setting monoclinic
_symmetry_space_group_name_Hall '-P 2yn'
_symmetry_space_group_name_H-M 'P 1 21/n 1'
_atom_sites_solution_hydrogens geom
_atom_sites_solution_primary direct
_atom_sites_solution_secondary difmap
_audit_creation_method SHELXL-97
_cell_angle_alpha 90.00
_cell_angle_beta 96.387(9)
_cell_angle_gamma 90.00
_cell_formula_units_Z 4
_cell_length_a 15.3299(12)
_cell_length_b 21.5840(11)
_cell_length_c 21.3439(16)
_cell_measurement_reflns_used 8000
_cell_measurement_temperature 170(2)
_cell_measurement_theta_max 24.3
_cell_measurement_theta_min 11.3
_cell_volume 7018.4(8)
_computing_cell_refinement 'IPDS Program Package'
_computing_data_collection 'IPDS Program Package (Stoe & Cie, 1998)'
_computing_data_reduction 'IPDS Program Package'
_computing_molecular_graphics 'XP in SHELXTL (Bruker, 1998)'
_computing_publication_material 'CIFTAB in SHELXTL'
_computing_structure_refinement 'SHELXL97 (Sheldrick, 1997)'
_computing_structure_solution 'SHELXS97 (Sheldrick, 1997)'
_diffrn_ambient_temperature 170(2)
_diffrn_measured_fraction_theta_full 0.989
_diffrn_measured_fraction_theta_max 0.989
_diffrn_measurement_device_type 'Stoe IPDS-1'
_diffrn_measurement_method \f
_diffrn_radiation_monochromator graphite
_diffrn_radiation_source 'fine-focus sealed tube'
_diffrn_radiation_type MoK\a
_diffrn_radiation_wavelength 0.71073
_diffrn_reflns_av_R_equivalents 0.0432
_diffrn_reflns_av_sigmaI/netI 0.0375
_diffrn_reflns_limit_h_max 18
_diffrn_reflns_limit_h_min -19
_diffrn_reflns_limit_k_max 27
_diffrn_reflns_limit_k_min -23
_diffrn_reflns_limit_l_max 27
_diffrn_reflns_limit_l_min -27
_diffrn_reflns_number 48449
_diffrn_reflns_theta_full 27.01
_diffrn_reflns_theta_max 27.01
_diffrn_reflns_theta_min 2.14
_diffrn_standards_interval_time 0
_diffrn_standards_number 0
_exptl_absorpt_coefficient_mu 0.363
_exptl_absorpt_correction_T_max 0.941
_exptl_absorpt_correction_T_min 0.929
_exptl_absorpt_correction_type numerical
_exptl_absorpt_process_details '(X-SHAPE; Stoe & Cie, 1998)'
_exptl_crystal_colour red
_exptl_crystal_density_diffrn 1.299
_exptl_crystal_density_method 'not measured'
_exptl_crystal_description block
_exptl_crystal_F_000 2864
_exptl_crystal_size_max 0.2
_exptl_crystal_size_mid 0.15
_exptl_crystal_size_min 0.1
_refine_diff_density_max 0.620
_refine_diff_density_min -0.679
_refine_ls_extinction_coef 0.0024(2)
_refine_ls_extinction_expression Fc^*^=kFc[1+0.001xFc^2^\l^3^/sin(2\q)]^-1/4^
_refine_ls_extinction_method SHELXL97
_refine_ls_goodness_of_fit_ref 1.014
_refine_ls_hydrogen_treatment constr
_refine_ls_matrix_type full
_refine_ls_number_parameters 850
_refine_ls_number_reflns 15159
_refine_ls_number_restraints 0
_refine_ls_restrained_S_all 1.014
_refine_ls_R_factor_all 0.0523
_refine_ls_R_factor_gt 0.0373
_refine_ls_shift/su_max 0.005
_refine_ls_shift/su_mean 0.000
_refine_ls_structure_factor_coef Fsqd
_refine_ls_weighting_details 'calc w=1/[\s^2^(Fo^2^)+(0.0633P)^2^+1.19P] where P=(Fo^2^+2Fc^2^)/3'
_refine_ls_weighting_scheme calc
_refine_ls_wR_factor_gt 0.0944
_refine_ls_wR_factor_ref 0.1008
_reflns_number_gt 12034
_reflns_number_total 15159
_reflns_threshold_expression I>2\s(I)
_cod_data_source_file gw2011.cif
_cod_data_source_block I
_cod_depositor_comments
;
The following automatic conversions were performed:
'_geom_angle_publ_flag' value 'Y' changed to 'y' according to
'/home/saulius/struct/CIF-dictionaries/cif_core.dic' dictionary named
'cif_core.dic' version 2.4.1 from 2010-06-29 (15 times).

Automatic conversion script
Id: cif_fix_enum 1527 2010-12-29 10:47:43Z saulius 

The following automatic conversions were performed:

'_geom_angle_publ_flag' value 'Y' changed to 'y' according to
/home/saulius/struct/CIF-dictionaries/cif_core.dic dictionary named
'cif_core.dic' version 2.4.1 from 2010-06-29 (15 times).

Automatic conversion script
Id: cif_fix_values 1715 2011-07-08 13:25:40Z adriana 
;
_cod_original_sg_symbol_H-M 'P 21/n'
_cod_database_code 2213326
_cod_database_fobs_code 2213326

loop_
_symmetry_equiv_pos_as_xyz
'x, y, z'
'-x+1/2, y+1/2, -z+1/2'
'-x, -y, -z'
'x-1/2, -y-1/2, z-1/2'

loop_
_atom_site_type_symbol
_atom_site_label
_atom_site_fract_x
_atom_site_fract_y
_atom_site_fract_z
_atom_site_U_iso_or_equiv
_atom_site_adp_type
_atom_site_calc_flag
_atom_site_refinement_flags
_atom_site_occupancy
_atom_site_disorder_assembly
_atom_site_disorder_group
Mo Mo1 0.498959(11) 0.407142(8) 0.224115(7) 0.01628(6) Uani d . 1 A .
Cl Cl1 0.47025(4) 0.40693(3) 0.10929(2) 0.02676(12) Uani d . 1 . .
N N1 0.52061(19) 0.40494(9) 0.30548(9) 0.0443(6) Uani d . 1 . .
C C91 0.5682(3) 0.40422(19) 0.37061(19) 0.0293(8) Uani d P 0.60 A 1
H H91A 0.5967 0.4447 0.3809 0.035 Uiso calc PR 0.60 A 1
H H91B 0.6135 0.3714 0.3747 0.035 Uiso calc PR 0.60 A 1
C C92 0.4978(4) 0.3913(3) 0.4132(2) 0.0538(13) Uani d P 0.60 A 1
H H92A 0.5243 0.3900 0.4572 0.081 Uiso calc PR 0.60 A 1
H H92B 0.4700 0.3513 0.4019 0.081 Uiso calc PR 0.60 A 1
H H92C 0.4535 0.4242 0.4083 0.081 Uiso calc PR 0.60 A 1
C C91' 0.4942(4) 0.3962(3) 0.3708(3) 0.0281(12) Uani d P 0.40 A 2
H H91C 0.4728 0.3535 0.3768 0.034 Uiso calc PR 0.40 A 2
H H91D 0.4483 0.4261 0.3796 0.034 Uiso calc PR 0.40 A 2
C C92' 0.5809(5) 0.4085(4) 0.4127(3) 0.050(2) Uani d P 0.40 A 2
H H92D 0.5714 0.4040 0.4572 0.075 Uiso calc PR 0.40 A 2
H H92E 0.6011 0.4506 0.4052 0.075 Uiso calc PR 0.40 A 2
H H92F 0.6253 0.3786 0.4025 0.075 Uiso calc PR 0.40 A 2
P P1 0.39118(3) 0.49746(2) 0.21967(2) 0.01916(11) Uani d . 1 . .
P P2 0.35534(3) 0.34829(3) 0.22543(2) 0.02065(12) Uani d . 1 . .
C C1 0.28036(15) 0.46342(11) 0.21360(12) 0.0289(5) Uani d . 1 A .
H H1A 0.2385 0.4939 0.2277 0.035 Uiso calc R 1 . .
H H1B 0.2610 0.4526 0.1691 0.035 Uiso calc R 1 . .
C C2 0.28130(15) 0.40533(10) 0.25447(11) 0.0270(5) Uani d . 1 A .
H H2A 0.2213 0.3879 0.2527 0.032 Uiso calc R 1 . .
H H2B 0.3014 0.4159 0.2989 0.032 Uiso calc R 1 . .
C C3 0.38091(14) 0.55426(10) 0.15561(9) 0.0219(4) Uani d . 1 A .
C C4 0.41413(16) 0.61398(11) 0.16549(10) 0.0267(5) Uani d . 1 . .
H H4 0.4416 0.6256 0.2059 0.032 Uiso calc R 1 A .
C C5 0.40713(19) 0.65652(12) 0.11648(11) 0.0377(6) Uani d . 1 A .
H H5 0.4293 0.6974 0.1235 0.045 Uiso calc R 1 . .
C C6 0.3682(2) 0.63965(13) 0.05778(11) 0.0407(6) Uani d . 1 . .
H H6 0.3624 0.6691 0.0245 0.049 Uiso calc R 1 A .
C C7 0.33749(19) 0.58018(13) 0.04703(11) 0.0388(6) Uani d . 1 A .
H H7 0.3122 0.5685 0.0061 0.047 Uiso calc R 1 . .
C C8 0.34333(16) 0.53753(11) 0.09556(10) 0.0305(5) Uani d . 1 . .
H H8 0.3217 0.4967 0.0880 0.037 Uiso calc R 1 A .
C C9 0.39205(14) 0.54671(10) 0.28972(9) 0.0227(4) Uani d . 1 A .
C C10 0.46220(15) 0.54570(11) 0.33647(10) 0.0267(5) Uani d . 1 . .
H H10 0.5111 0.5196 0.3321 0.032 Uiso calc R 1 A .
C C11 0.46172(18) 0.58257(11) 0.38987(11) 0.0336(5) Uani d . 1 A .
H H11 0.5096 0.5809 0.4222 0.040 Uiso calc R 1 . .
C C12 0.39177(19) 0.62165(11) 0.39600(11) 0.0350(6) Uani d . 1 . .
H H12 0.3911 0.6463 0.4328 0.042 Uiso calc R 1 A .
C C13 0.32302(18) 0.62475(12) 0.34869(12) 0.0360(6) Uani d . 1 A .
H H13 0.2758 0.6525 0.3523 0.043 Uiso calc R 1 . .
C C14 0.32282(16) 0.58740(11) 0.29599(11) 0.0296(5) Uani d . 1 . .
H H14 0.2750 0.5895 0.2637 0.036 Uiso calc R 1 A .
C C15 0.29625(15) 0.31922(11) 0.15219(10) 0.0265(5) Uani d . 1 A .
C C16 0.20557(16) 0.32541(13) 0.13927(12) 0.0369(6) Uani d . 1 . .
H H16 0.1734 0.3479 0.1673 0.044 Uiso calc R 1 A .
C C17 0.1625(2) 0.29883(15) 0.08555(14) 0.0498(8) Uani d . 1 A .
H H17 0.1008 0.3037 0.0766 0.060 Uiso calc R 1 . .
C C18 0.2080(2) 0.26536(15) 0.04495(13) 0.0497(8) Uani d . 1 . .
H H18 0.1775 0.2469 0.0085 0.060 Uiso calc R 1 A .
C C19 0.2979(2) 0.25859(14) 0.05704(12) 0.0448(7) Uani d . 1 A .
H H19 0.3294 0.2353 0.0293 0.054 Uiso calc R 1 . .
C C20 0.34173(17) 0.28634(12) 0.11043(11) 0.0340(5) Uani d . 1 . .
H H20 0.4037 0.2827 0.1184 0.041 Uiso calc R 1 A .
C C21 0.34541(14) 0.28166(10) 0.27740(10) 0.0248(4) Uani d . 1 A .
C C22 0.36671(16) 0.22305(11) 0.25682(12) 0.0330(5) Uani d . 1 . .
H H22 0.3863 0.2183 0.2164 0.040 Uiso calc R 1 A .
C C23 0.35970(17) 0.17142(12) 0.29471(15) 0.0429(7) Uani d . 1 A .
H H23 0.3758 0.1317 0.2807 0.051 Uiso calc R 1 . .
C C24 0.3292(2) 0.17804(15) 0.35267(15) 0.0514(8) Uani d . 1 . .
H H24 0.3233 0.1427 0.3784 0.062 Uiso calc R 1 A .
C C25 0.3075(2) 0.23580(15) 0.37329(13) 0.0479(7) Uani d . 1 A .
H H25 0.2861 0.2401 0.4132 0.057 Uiso calc R 1 . .
C C26 0.31648(16) 0.28802(12) 0.33636(11) 0.0323(5) Uani d . 1 . .
H H26 0.3028 0.3279 0.3515 0.039 Uiso calc R 1 A .
P P3 0.63851(3) 0.46729(2) 0.21345(2) 0.01898(11) Uani d . 1 . .
P P4 0.60205(3) 0.31874(2) 0.20681(2) 0.02002(11) Uani d . 1 . .
C C31 0.72697(14) 0.41003(10) 0.22556(11) 0.0269(5) Uani d . 1 A .
H H31A 0.7827 0.4284 0.2150 0.032 Uiso calc R 1 . .
H H31B 0.7351 0.3968 0.2702 0.032 Uiso calc R 1 . .
C C32 0.70217(15) 0.35445(11) 0.18297(11) 0.0282(5) Uani d . 1 A .
H H32A 0.7506 0.3239 0.1867 0.034 Uiso calc R 1 . .
H H32B 0.6918 0.3681 0.1385 0.034 Uiso calc R 1 . .
C C33 0.65835(14) 0.50534(10) 0.13959(9) 0.0232(4) Uani d . 1 A .
C C34 0.74278(15) 0.51344(12) 0.12320(11) 0.0310(5) Uani d . 1 . .
H H34 0.7913 0.4959 0.1487 0.037 Uiso calc R 1 A .
C C35 0.75663(17) 0.54724(13) 0.06962(12) 0.0363(6) Uani d . 1 A .
H H35 0.8146 0.5523 0.0586 0.044 Uiso calc R 1 . .
C C36 0.68722(18) 0.57335(12) 0.03251(11) 0.0346(6) Uani d . 1 . .
H H36 0.6972 0.5966 -0.0038 0.041 Uiso calc R 1 A .
C C37 0.60335(18) 0.56560(12) 0.04823(11) 0.0346(5) Uani d . 1 A .
H H37 0.5552 0.5836 0.0227 0.041 Uiso calc R 1 . .
C C38 0.58884(16) 0.53159(12) 0.10132(10) 0.0295(5) Uani d . 1 . .
H H38 0.5306 0.5262 0.1116 0.035 Uiso calc R 1 A .
C C39 0.67054(13) 0.52817(10) 0.27102(9) 0.0211(4) Uani d . 1 A .
C C40 0.71922(15) 0.51613(11) 0.32870(10) 0.0276(5) Uani d . 1 . .
H H40 0.7373 0.4750 0.3393 0.033 Uiso calc R 1 A .
C C41 0.74138(17) 0.56396(13) 0.37068(11) 0.0359(6) Uani d . 1 A .
H H41 0.7747 0.5554 0.4099 0.043 Uiso calc R 1 . .
C C42 0.71564(18) 0.62372(12) 0.35619(12) 0.0367(6) Uani d . 1 . .
H H42 0.7319 0.6564 0.3850 0.044 Uiso calc R 1 A .
C C43 0.66570(18) 0.63605(11) 0.29926(12) 0.0348(5) Uani d . 1 A .
H H43 0.6466 0.6771 0.2893 0.042 Uiso calc R 1 . .
C C44 0.64374(16) 0.58848(11) 0.25710(11) 0.0283(5) Uani d . 1 . .
H H44 0.6099 0.5972 0.2181 0.034 Uiso calc R 1 A .
C C45 0.57533(14) 0.25804(10) 0.14803(10) 0.0242(4) Uani d . 1 A .
C C46 0.57037(18) 0.27257(12) 0.08388(11) 0.0341(5) Uani d . 1 . .
H H46 0.5853 0.3130 0.0711 0.041 Uiso calc R 1 A .
C C47 0.5437(2) 0.22822(13) 0.03898(12) 0.0428(7) Uani d . 1 A .
H H47 0.5408 0.2384 -0.0045 0.051 Uiso calc R 1 . .
C C48 0.52136(19) 0.16919(13) 0.05671(12) 0.0405(6) Uani d . 1 . .
H H48 0.5031 0.1390 0.0256 0.049 Uiso calc R 1 A .
C C49 0.52576(18) 0.15443(12) 0.12001(12) 0.0369(6) Uani d . 1 A .
H H49 0.5100 0.1141 0.1324 0.044 Uiso calc R 1 . .
C C50 0.55329(16) 0.19857(11) 0.16568(11) 0.0292(5) Uani d . 1 . .
H H50 0.5570 0.1879 0.2091 0.035 Uiso calc R 1 A .
C C51 0.64005(15) 0.27452(10) 0.27751(10) 0.0253(5) Uani d . 1 A .
C C52 0.58005(17) 0.26072(11) 0.31972(10) 0.0310(5) Uani d . 1 . .
H H52 0.5224 0.2773 0.3131 0.037 Uiso calc R 1 A .
C C53 0.6037(2) 0.22294(12) 0.37139(12) 0.0402(6) Uani d . 1 A .
H H53 0.5621 0.2132 0.3997 0.048 Uiso calc R 1 . .
C C54 0.6877(2) 0.19962(12) 0.38149(13) 0.0492(8) Uani d . 1 . .
H H54 0.7041 0.1739 0.4170 0.059 Uiso calc R 1 A .
C C55 0.7475(2) 0.21340(15) 0.34061(15) 0.0555(9) Uani d . 1 A .
H H55 0.8053 0.1971 0.3479 0.067 Uiso calc R 1 . .
C C56 0.72490(19) 0.25093(14) 0.28856(13) 0.0427(6) Uani d . 1 . .
H H56 0.7671 0.2605 0.2606 0.051 Uiso calc R 1 A .
B B1 0.48127(15) -0.08729(11) 0.17146(11) 0.0203(4) Uani d . 1 . .
C C61 0.50020(13) -0.03005(10) 0.22225(10) 0.0215(4) Uani d . 1 . .
C C62 0.56562(15) 0.01470(10) 0.22030(11) 0.0272(5) Uani d . 1 . .
H H62 0.6006 0.0140 0.1863 0.033 Uiso calc R 1 . .
C C63 0.58165(17) 0.06050(11) 0.26652(13) 0.0366(6) Uani d . 1 . .
H H63 0.6270 0.0899 0.2634 0.044 Uiso calc R 1 . .
C C64 0.53206(18) 0.06319(12) 0.31651(12) 0.0380(6) Uani d . 1 . .
H H64 0.5429 0.0942 0.3480 0.046 Uiso calc R 1 . .
C C65 0.46630(17) 0.01994(12) 0.32005(12) 0.0366(6) Uani d . 1 . .
H H65 0.4311 0.0214 0.3539 0.044 Uiso calc R 1 . .
C C66 0.45152(15) -0.02579(11) 0.27405(11) 0.0289(5) Uani d . 1 . .
H H66 0.4065 -0.0554 0.2779 0.035 Uiso calc R 1 . .
C C67 0.38780(14) -0.07824(10) 0.12653(9) 0.0216(4) Uani d . 1 . .
C C68 0.36469(15) -0.12151(11) 0.07866(10) 0.0281(5) Uani d . 1 . .
H H68 0.4037 -0.1549 0.0735 0.034 Uiso calc R 1 . .
C C69 0.28697(17) -0.11773(13) 0.03827(10) 0.0345(6) Uani d . 1 . .
H H69 0.2736 -0.1483 0.0066 0.041 Uiso calc R 1 . .
C C70 0.22974(16) -0.06959(14) 0.04446(11) 0.0358(6) Uani d . 1 . .
H H70 0.1765 -0.0668 0.0172 0.043 Uiso calc R 1 . .
C C71 0.25019(15) -0.02557(13) 0.09041(11) 0.0324(5) Uani d . 1 . .
H H71 0.2110 0.0078 0.0949 0.039 Uiso calc R 1 . .
C C72 0.32856(14) -0.02987(11) 0.13057(10) 0.0246(4) Uani d . 1 . .
H H72 0.3418 0.0013 0.1616 0.030 Uiso calc R 1 . .
C C73 0.55772(14) -0.09069(10) 0.12310(10) 0.0230(4) Uani d . 1 . .
C C74 0.56174(15) -0.04456(11) 0.07683(10) 0.0273(5) Uani d . 1 . .
H H74 0.5204 -0.0117 0.0749 0.033 Uiso calc R 1 . .
C C75 0.62368(16) -0.04511(13) 0.03393(11) 0.0339(5) Uani d . 1 . .
H H75 0.6241 -0.0129 0.0036 0.041 Uiso calc R 1 . .
C C76 0.68469(17) -0.09249(13) 0.03532(12) 0.0372(6) Uani d . 1 . .
H H76 0.7272 -0.0932 0.0062 0.045 Uiso calc R 1 . .
C C77 0.68259(16) -0.13894(13) 0.07998(12) 0.0356(5) Uani d . 1 . .
H H77 0.7242 -0.1717 0.0816 0.043 Uiso calc R 1 . .
C C78 0.61981(15) -0.13791(11) 0.12256(11) 0.0279(5) Uani d . 1 . .
H H78 0.6193 -0.1706 0.1523 0.034 Uiso calc R 1 . .
C C79 0.47921(13) -0.15040(10) 0.21425(9) 0.0205(4) Uani d . 1 . .
C C80 0.54757(15) -0.16243(11) 0.26222(10) 0.0275(5) Uani d . 1 . .
H H80 0.5954 -0.1342 0.2681 0.033 Uiso calc R 1 . .
C C81 0.54804(16) -0.21383(12) 0.30136(11) 0.0331(5) Uani d . 1 . .
H H81 0.5958 -0.2203 0.3330 0.040 Uiso calc R 1 . .
C C82 0.47913(17) -0.25576(12) 0.29447(12) 0.0353(5) Uani d . 1 . .
H H82 0.4793 -0.2910 0.3211 0.042 Uiso calc R 1 . .
C C83 0.41032(16) -0.24545(11) 0.24836(11) 0.0309(5) Uani d . 1 . .
H H83 0.3622 -0.2734 0.2435 0.037 Uiso calc R 1 . .
C C84 0.41126(14) -0.19410(10) 0.20891(10) 0.0239(4) Uani d . 1 . .
H H84 0.3636 -0.1885 0.1769 0.029 Uiso calc R 1 . .
N N2 0.2933(3) 0.2066(3) 0.54874(19) 0.1073(15) Uani d . 1 . .
C C93 0.3490(3) 0.2388(2) 0.53754(18) 0.0772(12) Uani d . 1 . .
C C94 0.4213(3) 0.2788(3) 0.5230(3) 0.1022(16) Uani d . 1 . .
H H94A 0.4523 0.2948 0.5623 0.153 Uiso calc R 1 . .
H H94B 0.3979 0.3134 0.4966 0.153 Uiso calc R 1 . .
H H94C 0.4621 0.2548 0.5003 0.153 Uiso calc R 1 . .
N N3 0.5099(5) 0.1161(4) 0.4785(2) 0.178(3) Uani d . 1 . .
C C95 0.4699(4) 0.0975(3) 0.5157(2) 0.0936(16) Uani d . 1 . .
C C96 0.4198(4) 0.0808(3) 0.5645(3) 0.121(2) Uani d . 1 . .
H H96A 0.4565 0.0831 0.6050 0.182 Uiso calc R 1 . .
H H96B 0.3980 0.0384 0.5576 0.182 Uiso calc R 1 . .
H H96C 0.3700 0.1093 0.5648 0.182 Uiso calc R 1 . .

loop_
_atom_site_aniso_label
_atom_site_aniso_U_11
_atom_site_aniso_U_22
_atom_site_aniso_U_33
_atom_site_aniso_U_12
_atom_site_aniso_U_13
_atom_site_aniso_U_23
Mo1 0.01982(9) 0.01424(9) 0.01485(9) 0.00141(7) 0.00219(6) -0.00022(6)
Cl1 0.0357(3) 0.0260(3) 0.0177(2) -0.0009(2) -0.00102(19) -0.00043(19)
N1 0.0904(19) 0.0166(10) 0.0249(10) 0.0166(11) 0.0015(11) -0.0020(8)
C91 0.031(2) 0.031(2) 0.026(2) 0.0033(17) 0.0032(16) 0.0022(16)
C92 0.060(3) 0.071(4) 0.033(3) -0.011(3) 0.014(2) 0.005(2)
C91' 0.040(4) 0.028(3) 0.016(3) -0.001(3) 0.003(2) 0.005(2)
C92' 0.051(4) 0.076(6) 0.022(3) -0.009(4) -0.008(3) 0.004(3)
P1 0.0214(3) 0.0154(3) 0.0211(2) 0.0021(2) 0.00404(19) 0.00153(19)
P2 0.0205(3) 0.0159(3) 0.0263(3) 0.0004(2) 0.0058(2) 0.0011(2)
C1 0.0241(11) 0.0187(11) 0.0441(13) 0.0015(9) 0.0046(9) 0.0048(9)
C2 0.0247(11) 0.0187(11) 0.0398(12) 0.0025(9) 0.0130(9) 0.0026(9)
C3 0.0230(10) 0.0192(10) 0.0238(10) 0.0026(8) 0.0044(8) 0.0013(8)
C4 0.0360(12) 0.0213(11) 0.0238(10) -0.0013(10) 0.0071(9) 0.0007(8)
C5 0.0609(17) 0.0218(12) 0.0325(12) -0.0044(12) 0.0150(11) 0.0029(9)
C6 0.0618(18) 0.0324(14) 0.0295(12) 0.0070(13) 0.0117(12) 0.0122(10)
C7 0.0539(16) 0.0381(15) 0.0228(11) 0.0070(12) -0.0026(10) 0.0033(10)
C8 0.0377(13) 0.0250(12) 0.0276(11) 0.0023(10) -0.0019(9) 0.0000(9)
C9 0.0297(11) 0.0174(10) 0.0224(9) 0.0020(9) 0.0093(8) 0.0022(8)
C10 0.0318(12) 0.0212(11) 0.0280(10) 0.0019(9) 0.0071(9) -0.0018(8)
C11 0.0438(14) 0.0272(13) 0.0297(11) -0.0033(11) 0.0034(10) -0.0026(9)
C12 0.0565(16) 0.0229(12) 0.0284(11) -0.0003(11) 0.0169(11) -0.0036(9)
C13 0.0465(15) 0.0273(13) 0.0376(13) 0.0116(11) 0.0191(11) 0.0003(10)
C14 0.0344(12) 0.0269(12) 0.0287(11) 0.0089(10) 0.0083(9) 0.0033(9)
C15 0.0263(11) 0.0213(11) 0.0314(11) -0.0042(9) 0.0010(9) 0.0036(9)
C16 0.0279(12) 0.0377(15) 0.0439(14) -0.0041(11) -0.0009(10) 0.0093(11)
C17 0.0376(15) 0.060(2) 0.0479(16) -0.0145(14) -0.0142(12) 0.0151(14)
C18 0.0580(18) 0.0558(19) 0.0316(13) -0.0279(15) -0.0111(13) 0.0091(12)
C19 0.0565(18) 0.0440(16) 0.0337(13) -0.0173(14) 0.0035(12) -0.0068(11)
C20 0.0329(12) 0.0339(14) 0.0345(12) -0.0068(11) 0.0008(10) -0.0054(10)
C21 0.0183(10) 0.0223(11) 0.0338(11) -0.0011(9) 0.0022(8) 0.0056(9)
C22 0.0280(12) 0.0222(12) 0.0490(14) 0.0004(10) 0.0058(10) 0.0047(10)
C23 0.0314(13) 0.0207(13) 0.0739(19) -0.0018(11) -0.0050(12) 0.0114(12)
C24 0.0483(17) 0.0387(17) 0.0651(19) -0.0092(14) -0.0028(14) 0.0293(14)
C25 0.0494(17) 0.0516(19) 0.0428(14) -0.0097(14) 0.0055(12) 0.0212(13)
C26 0.0311(12) 0.0338(13) 0.0322(11) -0.0037(10) 0.0052(9) 0.0076(10)
P3 0.0181(2) 0.0159(3) 0.0224(2) 0.0006(2) 0.00004(19) -0.00067(19)
P4 0.0214(3) 0.0157(3) 0.0230(2) 0.0019(2) 0.00261(19) -0.00274(19)
C31 0.0201(10) 0.0193(11) 0.0403(12) 0.0006(9) -0.0004(9) -0.0030(9)
C32 0.0239(11) 0.0211(11) 0.0406(12) 0.0015(9) 0.0074(9) -0.0041(9)
C33 0.0254(11) 0.0202(11) 0.0245(10) -0.0051(9) 0.0048(8) -0.0046(8)
C34 0.0260(11) 0.0339(13) 0.0335(12) -0.0064(10) 0.0046(9) -0.0047(10)
C35 0.0352(13) 0.0388(15) 0.0374(13) -0.0126(11) 0.0158(10) -0.0047(11)
C36 0.0504(15) 0.0298(13) 0.0248(11) -0.0124(11) 0.0103(10) -0.0032(9)
C37 0.0418(14) 0.0341(14) 0.0275(11) -0.0033(11) 0.0025(10) 0.0045(10)
C38 0.0295(12) 0.0321(13) 0.0275(11) -0.0013(10) 0.0054(9) 0.0044(9)
C39 0.0176(9) 0.0203(10) 0.0253(10) -0.0012(8) 0.0026(8) -0.0017(8)
C40 0.0299(11) 0.0275(12) 0.0249(10) 0.0067(10) 0.0005(9) -0.0023(9)
C41 0.0369(13) 0.0421(15) 0.0269(11) 0.0070(12) -0.0044(10) -0.0099(10)
C42 0.0406(14) 0.0338(14) 0.0353(12) -0.0036(11) 0.0025(10) -0.0162(10)
C43 0.0459(14) 0.0197(11) 0.0390(13) 0.0011(11) 0.0055(11) -0.0042(9)
C44 0.0325(12) 0.0219(11) 0.0294(11) 0.0012(9) -0.0014(9) -0.0010(9)
C45 0.0251(10) 0.0201(11) 0.0280(10) 0.0025(9) 0.0058(8) -0.0062(8)
C46 0.0494(15) 0.0270(12) 0.0287(11) -0.0083(11) 0.0171(10) -0.0072(9)
C47 0.0626(18) 0.0392(15) 0.0291(12) -0.0108(14) 0.0165(12) -0.0130(11)
C48 0.0524(16) 0.0319(14) 0.0386(13) -0.0087(12) 0.0111(12) -0.0176(11)
C49 0.0449(15) 0.0214(12) 0.0440(14) -0.0041(11) 0.0034(11) -0.0065(10)
C50 0.0350(12) 0.0204(11) 0.0318(11) -0.0002(10) 0.0020(9) -0.0031(9)
C51 0.0296(11) 0.0168(10) 0.0276(10) 0.0031(9) -0.0049(8) -0.0041(8)
C52 0.0369(13) 0.0241(12) 0.0301(11) -0.0002(10) -0.0048(9) 0.0043(9)
C53 0.0628(18) 0.0246(13) 0.0309(12) -0.0033(12) -0.0057(11) 0.0051(10)
C54 0.080(2) 0.0257(13) 0.0349(13) 0.0163(14) -0.0223(14) 0.0003(10)
C55 0.0589(19) 0.0484(19) 0.0532(17) 0.0296(16) -0.0195(15) -0.0048(14)
C56 0.0395(14) 0.0445(16) 0.0420(14) 0.0175(13) -0.0045(11) -0.0025(12)
B1 0.0185(11) 0.0177(11) 0.0252(11) -0.0002(9) 0.0043(8) 0.0006(8)
C61 0.0185(9) 0.0161(10) 0.0293(10) 0.0013(8) 0.0005(8) 0.0000(8)
C62 0.0242(11) 0.0195(11) 0.0368(12) -0.0025(9) -0.0012(9) 0.0029(9)
C63 0.0338(13) 0.0196(12) 0.0530(15) -0.0059(10) -0.0107(11) -0.0011(10)
C64 0.0413(14) 0.0243(13) 0.0445(14) 0.0063(11) -0.0120(11) -0.0127(10)
C65 0.0403(14) 0.0330(14) 0.0366(13) 0.0053(11) 0.0050(10) -0.0103(10)
C66 0.0272(11) 0.0238(12) 0.0362(12) -0.0026(9) 0.0065(9) -0.0066(9)
C67 0.0210(10) 0.0234(11) 0.0212(9) -0.0035(8) 0.0064(8) 0.0012(8)
C68 0.0286(11) 0.0288(12) 0.0271(11) -0.0002(10) 0.0036(9) -0.0035(9)
C69 0.0370(13) 0.0426(15) 0.0229(10) -0.0090(12) -0.0012(9) -0.0042(10)
C70 0.0233(11) 0.0559(17) 0.0276(11) -0.0025(11) -0.0003(9) 0.0059(11)
C71 0.0257(11) 0.0433(15) 0.0293(11) 0.0079(11) 0.0074(9) 0.0055(10)
C72 0.0229(10) 0.0271(12) 0.0250(10) 0.0019(9) 0.0073(8) -0.0003(8)
C73 0.0213(10) 0.0208(11) 0.0272(10) -0.0028(8) 0.0045(8) -0.0019(8)
C74 0.0242(11) 0.0272(12) 0.0309(11) -0.0033(9) 0.0054(9) 0.0012(9)
C75 0.0339(13) 0.0396(14) 0.0291(11) -0.0113(11) 0.0077(10) 0.0013(10)
C76 0.0315(12) 0.0476(16) 0.0355(12) -0.0091(12) 0.0169(10) -0.0090(11)
C77 0.0289(12) 0.0366(14) 0.0431(13) 0.0029(11) 0.0122(10) -0.0082(11)
C78 0.0261(11) 0.0247(12) 0.0342(11) 0.0000(9) 0.0085(9) -0.0016(9)
C79 0.0203(10) 0.0173(10) 0.0250(10) -0.0009(8) 0.0077(8) -0.0037(8)
C80 0.0256(11) 0.0230(12) 0.0331(11) -0.0064(9) -0.0001(9) 0.0030(9)
C81 0.0321(12) 0.0304(13) 0.0356(12) 0.0024(10) -0.0010(10) 0.0058(10)
C82 0.0430(14) 0.0219(12) 0.0427(13) -0.0012(11) 0.0127(11) 0.0098(10)
C83 0.0318(12) 0.0180(11) 0.0441(13) -0.0054(9) 0.0096(10) 0.0011(9)
C84 0.0219(10) 0.0191(11) 0.0310(10) -0.0031(8) 0.0050(8) -0.0026(8)
N2 0.090(3) 0.153(5) 0.077(2) -0.033(3) -0.001(2) 0.018(3)
C93 0.075(3) 0.094(3) 0.059(2) 0.000(3) -0.007(2) 0.002(2)
C94 0.086(3) 0.096(4) 0.119(4) -0.018(3) -0.015(3) 0.004(3)
N3 0.176(6) 0.278(9) 0.083(3) -0.106(6) 0.030(3) -0.022(4)
C95 0.095(3) 0.107(4) 0.078(3) -0.044(3) 0.002(3) 0.004(3)
C96 0.107(4) 0.115(5) 0.145(5) 0.001(4) 0.035(4) 0.051(4)

loop_
_atom_type_symbol
_atom_type_description
_atom_type_scat_dispersion_real
_atom_type_scat_dispersion_imag
_atom_type_scat_source
C C 0.0033 0.0016 'International Tables Vol C Tables 4.2.6.8 and 6.1.1.4'
H H 0.0000 0.0000 'International Tables Vol C Tables 4.2.6.8 and 6.1.1.4'
N N 0.0061 0.0033 'International Tables Vol C Tables 4.2.6.8 and 6.1.1.4'
P P 0.1023 0.0942 'International Tables Vol C Tables 4.2.6.8 and 6.1.1.4'
Cl Cl 0.1484 0.1585 'International Tables Vol C Tables 4.2.6.8 and 6.1.1.4'
Mo Mo -1.6832 0.6857 'International Tables Vol C Tables 4.2.6.8 and 6.1.1.4'
B B 0.0013 0.0007 'International Tables Vol C Tables 4.2.6.8 and 6.1.1.4'

loop_
_geom_angle_atom_site_label_1
_geom_angle_atom_site_label_2
_geom_angle_atom_site_label_3
_geom_angle
_geom_angle_publ_flag
N1 Mo1 Cl1 178.20(7) y
N1 Mo1 P4 94.16(8) y
Cl1 Mo1 P4 84.136(19) y
N1 Mo1 P3 91.98(10) y
Cl1 Mo1 P3 88.31(2) y
P4 Mo1 P3 79.981(19) y
N1 Mo1 P2 92.57(10) y
Cl1 Mo1 P2 87.16(2) y
P4 Mo1 P2 100.388(19) y
P3 Mo1 P2 175.395(18) y
N1 Mo1 P1 96.28(8) y
Cl1 Mo1 P1 85.432(19) y
P4 Mo1 P1 169.537(17) y
P3 Mo1 P1 98.915(18) y
P2 Mo1 P1 79.879(18) y
C91 N1 C91' 44.9(3) ?
C91 N1 Mo1 162.0(3) ?
C91' N1 Mo1 152.9(3) ?
N1 C91 C92 104.7(3) ?
N1 C91 H91A 110.8 ?
C92 C91 H91A 110.8 ?
N1 C91 H91B 110.8 ?
C92 C91 H91B 110.8 ?
H91A C91 H91B 108.9 ?
C91 C92 H92A 109.5 ?
C91 C92 H92B 109.5 ?
H92A C92 H92B 109.5 ?
C91 C92 H92C 109.5 ?
H92A C92 H92C 109.5 ?
H92B C92 H92C 109.5 ?
N1 C91' C92' 102.3(5) ?
N1 C91' H91C 111.3 ?
C92' C91' H91C 111.3 ?
N1 C91' H91D 111.3 ?
C92' C91' H91D 111.3 ?
H91C C91' H91D 109.2 ?
C91' C92' H92D 109.5 ?
C91' C92' H92E 109.5 ?
H92D C92' H92E 109.5 ?
C91' C92' H92F 109.5 ?
H92D C92' H92F 109.5 ?
H92E C92' H92F 109.5 ?
C3 P1 C9 102.30(10) ?
C3 P1 C1 102.27(10) ?
C9 P1 C1 102.22(11) ?
C3 P1 Mo1 122.78(7) ?
C9 P1 Mo1 117.84(7) ?
C1 P1 Mo1 106.64(7) ?
C15 P2 C2 104.69(11) ?
C15 P2 C21 100.46(10) ?
C2 P2 C21 103.10(10) ?
C15 P2 Mo1 120.59(8) ?
C2 P2 Mo1 103.77(8) ?
C21 P2 Mo1 121.91(7) ?
C2 C1 P1 109.72(15) ?
C2 C1 H1A 109.7 ?
P1 C1 H1A 109.7 ?
C2 C1 H1B 109.7 ?
P1 C1 H1B 109.7 ?
H1A C1 H1B 108.2 ?
C1 C2 P2 109.03(15) ?
C1 C2 H2A 109.9 ?
P2 C2 H2A 109.9 ?
C1 C2 H2B 109.9 ?
P2 C2 H2B 109.9 ?
H2A C2 H2B 108.3 ?
C8 C3 C4 119.1(2) ?
C8 C3 P1 120.41(17) ?
C4 C3 P1 120.47(16) ?
C5 C4 C3 120.1(2) ?
C5 C4 H4 119.9 ?
C3 C4 H4 119.9 ?
C6 C5 C4 120.1(2) ?
C6 C5 H5 120.0 ?
C4 C5 H5 120.0 ?
C5 C6 C7 120.3(2) ?
C5 C6 H6 119.9 ?
C7 C6 H6 119.9 ?
C6 C7 C8 120.2(2) ?
C6 C7 H7 119.9 ?
C8 C7 H7 119.9 ?
C7 C8 C3 120.2(2) ?
C7 C8 H8 119.9 ?
C3 C8 H8 119.9 ?
C10 C9 C14 118.6(2) ?
C10 C9 P1 120.90(16) ?
C14 C9 P1 120.43(17) ?
C9 C10 C11 120.5(2) ?
C9 C10 H10 119.8 ?
C11 C10 H10 119.8 ?
C12 C11 C10 120.1(2) ?
C12 C11 H11 119.9 ?
C10 C11 H11 119.9 ?
C13 C12 C11 119.9(2) ?
C13 C12 H12 120.0 ?
C11 C12 H12 120.0 ?
C12 C13 C14 120.0(2) ?
C12 C13 H13 120.0 ?
C14 C13 H13 120.0 ?
C13 C14 C9 120.8(2) ?
C13 C14 H14 119.6 ?
C9 C14 H14 119.6 ?
C20 C15 C16 118.9(2) ?
C20 C15 P2 119.25(17) ?
C16 C15 P2 121.66(19) ?
C17 C16 C15 119.9(3) ?
C17 C16 H16 120.1 ?
C15 C16 H16 120.1 ?
C18 C17 C16 120.7(3) ?
C18 C17 H17 119.6 ?
C16 C17 H17 119.6 ?
C17 C18 C19 120.2(3) ?
C17 C18 H18 119.9 ?
C19 C18 H18 119.9 ?
C18 C19 C20 119.2(3) ?
C18 C19 H19 120.4 ?
C20 C19 H19 120.4 ?
C15 C20 C19 121.0(2) ?
C15 C20 H20 119.5 ?
C19 C20 H20 119.5 ?
C26 C21 C22 119.1(2) ?
C26 C21 P2 121.87(18) ?
C22 C21 P2 118.99(18) ?
C23 C22 C21 120.7(3) ?
C23 C22 H22 119.7 ?
C21 C22 H22 119.7 ?
C24 C23 C22 119.7(3) ?
C24 C23 H23 120.1 ?
C22 C23 H23 120.1 ?
C25 C24 C23 120.0(3) ?
C25 C24 H24 120.0 ?
C23 C24 H24 120.0 ?
C24 C25 C26 120.7(3) ?
C24 C25 H25 119.7 ?
C26 C25 H25 119.7 ?
C21 C26 C25 119.7(3) ?
C21 C26 H26 120.1 ?
C25 C26 H26 120.1 ?
C39 P3 C31 104.53(10) ?
C39 P3 C33 101.42(10) ?
C31 P3 C33 103.45(11) ?
C39 P3 Mo1 118.30(7) ?
C31 P3 Mo1 105.12(8) ?
C33 P3 Mo1 121.96(7) ?
C51 P4 C45 102.66(10) ?
C51 P4 C32 104.39(11) ?
C45 P4 C32 103.92(10) ?
C51 P4 Mo1 114.87(7) ?
C45 P4 Mo1 122.99(7) ?
C32 P4 Mo1 106.16(8) ?
C32 C31 P3 108.33(15) ?
C32 C31 H31A 110.0 ?
P3 C31 H31A 110.0 ?
C32 C31 H31B 110.0 ?
P3 C31 H31B 110.0 ?
H31A C31 H31B 108.4 ?
C31 C32 P4 108.95(16) ?
C31 C32 H32A 109.9 ?
P4 C32 H32A 109.9 ?
C31 C32 H32B 109.9 ?
P4 C32 H32B 109.9 ?
H32A C32 H32B 108.3 ?
C38 C33 C34 118.4(2) ?
C38 C33 P3 119.92(17) ?
C34 C33 P3 121.44(17) ?
C33 C34 C35 120.3(2) ?
C33 C34 H34 119.9 ?
C35 C34 H34 119.9 ?
C36 C35 C34 120.6(2) ?
C36 C35 H35 119.7 ?
C34 C35 H35 119.7 ?
C35 C36 C37 119.6(2) ?
C35 C36 H36 120.2 ?
C37 C36 H36 120.2 ?
C36 C37 C38 120.2(2) ?
C36 C37 H37 119.9 ?
C38 C37 H37 119.9 ?
C37 C38 C33 120.9(2) ?
C37 C38 H38 119.6 ?
C33 C38 H38 119.6 ?
C44 C39 C40 118.8(2) ?
C44 C39 P3 118.66(16) ?
C40 C39 P3 122.54(17) ?
C41 C40 C39 120.1(2) ?
C41 C40 H40 119.9 ?
C39 C40 H40 119.9 ?
C42 C41 C40 120.7(2) ?
C42 C41 H41 119.6 ?
C40 C41 H41 119.6 ?
C41 C42 C43 119.6(2) ?
C41 C42 H42 120.2 ?
C43 C42 H42 120.2 ?
C44 C43 C42 119.9(2) ?
C44 C43 H43 120.1 ?
C42 C43 H43 120.1 ?
C43 C44 C39 120.9(2) ?
C43 C44 H44 119.6 ?
C39 C44 H44 119.6 ?
C50 C45 C46 118.9(2) ?
C50 C45 P4 121.23(17) ?
C46 C45 P4 119.65(17) ?
C47 C46 C45 120.2(2) ?
C47 C46 H46 119.9 ?
C45 C46 H46 119.9 ?
C46 C47 C48 120.7(2) ?
C46 C47 H47 119.6 ?
C48 C47 H47 119.6 ?
C49 C48 C47 119.5(2) ?
C49 C48 H48 120.2 ?
C47 C48 H48 120.2 ?
C48 C49 C50 120.3(2) ?
C48 C49 H49 119.9 ?
C50 C49 H49 119.9 ?
C45 C50 C49 120.4(2) ?
C45 C50 H50 119.8 ?
C49 C50 H50 119.8 ?
C52 C51 C56 119.0(2) ?
C52 C51 P4 118.34(17) ?
C56 C51 P4 122.5(2) ?
C53 C52 C51 120.5(2) ?
C53 C52 H52 119.7 ?
C51 C52 H52 119.7 ?
C54 C53 C52 119.8(3) ?
C54 C53 H53 120.1 ?
C52 C53 H53 120.1 ?
C55 C54 C53 120.2(2) ?
C55 C54 H54 119.9 ?
C53 C54 H54 119.9 ?
C54 C55 C56 120.8(3) ?
C54 C55 H55 119.6 ?
C56 C55 H55 119.6 ?
C55 C56 C51 119.6(3) ?
C55 C56 H56 120.2 ?
C51 C56 H56 120.2 ?
C79 B1 C67 110.70(17) ?
C79 B1 C73 111.75(17) ?
C67 B1 C73 105.93(16) ?
C79 B1 C61 105.59(16) ?
C67 B1 C61 111.88(17) ?
C73 B1 C61 111.11(17) ?
C62 C61 C66 115.1(2) ?
C62 C61 B1 124.99(19) ?
C66 C61 B1 119.80(19) ?
C61 C62 C63 122.6(2) ?
C61 C62 H62 118.7 ?
C63 C62 H62 118.7 ?
C64 C63 C62 120.5(2) ?
C64 C63 H63 119.8 ?
C62 C63 H63 119.8 ?
C63 C64 C65 118.8(2) ?
C63 C64 H64 120.6 ?
C65 C64 H64 120.6 ?
C64 C65 C66 120.2(2) ?
C64 C65 H65 119.9 ?
C66 C65 H65 119.9 ?
C65 C66 C61 122.8(2) ?
C65 C66 H66 118.6 ?
C61 C66 H66 118.6 ?
C72 C67 C68 115.5(2) ?
C72 C67 B1 125.79(19) ?
C68 C67 B1 118.65(19) ?
C69 C68 C67 122.8(2) ?
C69 C68 H68 118.6 ?
C67 C68 H68 118.6 ?
C70 C69 C68 119.7(2) ?
C70 C69 H69 120.2 ?
C68 C69 H69 120.2 ?
C69 C70 C71 119.5(2) ?
C69 C70 H70 120.2 ?
C71 C70 H70 120.2 ?
C70 C71 C72 120.2(2) ?
C70 C71 H71 119.9 ?
C72 C71 H71 119.9 ?
C67 C72 C71 122.2(2) ?
C67 C72 H72 118.9 ?
C71 C72 H72 118.9 ?
C78 C73 C74 115.3(2) ?
C78 C73 B1 124.84(19) ?
C74 C73 B1 119.84(19) ?
C75 C74 C73 122.8(2) ?
C75 C74 H74 118.6 ?
C73 C74 H74 118.6 ?
C76 C75 C74 120.1(2) ?
C76 C75 H75 119.9 ?
C74 C75 H75 120.0 ?
C75 C76 C77 118.8(2) ?
C75 C76 H76 120.6 ?
C77 C76 H76 120.6 ?
C76 C77 C78 120.4(2) ?
C76 C77 H77 119.8 ?
C78 C77 H77 119.8 ?
C73 C78 C77 122.5(2) ?
C73 C78 H78 118.7 ?
C77 C78 H78 118.7 ?
C84 C79 C80 115.0(2) ?
C84 C79 B1 125.00(18) ?
C80 C79 B1 119.97(18) ?
C81 C80 C79 122.7(2) ?
C81 C80 H80 118.7 ?
C79 C80 H80 118.7 ?
C82 C81 C80 120.3(2) ?
C82 C81 H81 119.8 ?
C80 C81 H81 119.8 ?
C83 C82 C81 118.9(2) ?
C83 C82 H82 120.5 ?
C81 C82 H82 120.5 ?
C82 C83 C84 120.1(2) ?
C82 C83 H83 120.0 ?
C84 C83 H83 120.0 ?
C83 C84 C79 123.0(2) ?
C83 C84 H84 118.5 ?
C79 C84 H84 118.5 ?
N2 C93 C94 178.7(6) ?
C93 C94 H94A 109.5 ?
C93 C94 H94B 109.5 ?
H94A C94 H94B 109.5 ?
C93 C94 H94C 109.5 ?
H94A C94 H94C 109.5 ?
H94B C94 H94C 109.5 ?
N3 C95 C96 173.9(7) ?
C95 C96 H96A 109.5 ?
C95 C96 H96B 109.5 ?
H96A C96 H96B 109.5 ?
C95 C96 H96C 109.5 ?
H96A C96 H96C 109.5 ?
H96B C96 H96C 109.5 ?

loop_
_geom_bond_atom_site_label_1
_geom_bond_atom_site_label_2
_geom_bond_distance
_geom_bond_publ_flag
Mo1 N1 1.732(2) y
Mo1 Cl1 2.4413(5) y
Mo1 P4 2.5308(6) y
Mo1 P3 2.5342(6) y
Mo1 P2 2.5447(6) y
Mo1 P1 2.5503(6) y
N1 C91 1.496(4) ?
N1 C91' 1.507(6) ?
C91 C92 1.513(6) ?
C91 H91A 0.9900 ?
C91 H91B 0.9900 ?
C92 H92A 0.9800 ?
C92 H92B 0.9800 ?
C92 H92C 0.9800 ?
C91' C92' 1.540(9) ?
C91' H91C 0.9900 ?
C91' H91D 0.9900 ?
C92' H92D 0.9800 ?
C92' H92E 0.9800 ?
C92' H92F 0.9800 ?
P1 C3 1.830(2) ?
P1 C9 1.833(2) ?
P1 C1 1.842(2) ?
P2 C15 1.828(2) ?
P2 C2 1.829(2) ?
P2 C21 1.833(2) ?
C1 C2 1.527(3) ?
C1 H1A 0.9900 ?
C1 H1B 0.9900 ?
C2 H2A 0.9900 ?
C2 H2B 0.9900 ?
C3 C8 1.393(3) ?
C3 C4 1.393(3) ?
C4 C5 1.387(3) ?
C4 H4 0.9500 ?
C5 C6 1.376(4) ?
C5 H5 0.9500 ?
C6 C7 1.378(4) ?
C6 H6 0.9500 ?
C7 C8 1.381(3) ?
C7 H7 0.9500 ?
C8 H8 0.9500 ?
C9 C10 1.383(3) ?
C9 C14 1.395(3) ?
C10 C11 1.391(3) ?
C10 H10 0.9500 ?
C11 C12 1.382(4) ?
C11 H11 0.9500 ?
C12 C13 1.378(4) ?
C12 H12 0.9500 ?
C13 C14 1.384(3) ?
C13 H13 0.9500 ?
C14 H14 0.9500 ?
C15 C20 1.386(3) ?
C15 C16 1.393(3) ?
C16 C17 1.382(4) ?
C16 H16 0.9500 ?
C17 C18 1.376(5) ?
C17 H17 0.9500 ?
C18 C19 1.381(4) ?
C18 H18 0.9500 ?
C19 C20 1.392(3) ?
C19 H19 0.9500 ?
C20 H20 0.9500 ?
C21 C26 1.387(3) ?
C21 C22 1.390(3) ?
C22 C23 1.388(4) ?
C22 H22 0.9500 ?
C23 C24 1.378(5) ?
C23 H23 0.9500 ?
C24 C25 1.375(5) ?
C24 H24 0.9500 ?
C25 C26 1.391(4) ?
C25 H25 0.9500 ?
C26 H26 0.9500 ?
P3 C39 1.829(2) ?
P3 C31 1.832(2) ?
P3 C33 1.833(2) ?
P4 C51 1.825(2) ?
P4 C45 1.828(2) ?
P4 C32 1.839(2) ?
C31 C32 1.528(3) ?
C31 H31A 0.9900 ?
C31 H31B 0.9900 ?
C32 H32A 0.9900 ?
C32 H32B 0.9900 ?
C33 C38 1.389(3) ?
C33 C34 1.389(3) ?
C34 C35 1.392(3) ?
C34 H34 0.9500 ?
C35 C36 1.375(4) ?
C35 H35 0.9500 ?
C36 C37 1.375(4) ?
C36 H36 0.9500 ?
C37 C38 1.389(3) ?
C37 H37 0.9500 ?
C38 H38 0.9500 ?
C39 C44 1.387(3) ?
C39 C40 1.391(3) ?
C40 C41 1.384(3) ?
C40 H40 0.9500 ?
C41 C42 1.374(4) ?
C41 H41 0.9500 ?
C42 C43 1.388(4) ?
C42 H42 0.9500 ?
C43 C44 1.382(3) ?
C43 H43 0.9500 ?
C44 H44 0.9500 ?
C45 C50 1.390(3) ?
C45 C46 1.399(3) ?
C46 C47 1.384(3) ?
C46 H46 0.9500 ?
C47 C48 1.383(4) ?
C47 H47 0.9500 ?
C48 C49 1.382(4) ?
C48 H48 0.9500 ?
C49 C50 1.394(3) ?
C49 H49 0.9500 ?
C50 H50 0.9500 ?
C51 C52 1.389(3) ?
C51 C56 1.392(3) ?
C52 C53 1.387(3) ?
C52 H52 0.9500 ?
C53 C54 1.376(4) ?
C53 H53 0.9500 ?
C54 C55 1.367(5) ?
C54 H54 0.9500 ?
C55 C56 1.388(4) ?
C55 H55 0.9500 ?
C56 H56 0.9500 ?
B1 C79 1.642(3) ?
B1 C67 1.645(3) ?
B1 C73 1.647(3) ?
B1 C61 1.648(3) ?
C61 C62 1.396(3) ?
C61 C66 1.404(3) ?
C62 C63 1.399(3) ?
C62 H62 0.9500 ?
C63 C64 1.378(4) ?
C63 H63 0.9500 ?
C64 C65 1.382(4) ?
C64 H64 0.9500 ?
C65 C66 1.393(3) ?
C65 H65 0.9500 ?
C66 H66 0.9500 ?
C67 C72 1.393(3) ?
C67 C68 1.400(3) ?
C68 C69 1.393(3) ?
C68 H68 0.9500 ?
C69 C70 1.376(4) ?
C69 H69 0.9500 ?
C70 C71 1.376(4) ?
C70 H70 0.9500 ?
C71 C72 1.399(3) ?
C71 H71 0.9500 ?
C72 H72 0.9500 ?
C73 C78 1.395(3) ?
C73 C74 1.409(3) ?
C74 C75 1.391(3) ?
C74 H74 0.9500 ?
C75 C76 1.384(4) ?
C75 H75 0.9500 ?
C76 C77 1.386(4) ?
C76 H76 0.9500 ?
C77 C78 1.395(3) ?
C77 H77 0.9500 ?
C78 H78 0.9500 ?
C79 C84 1.401(3) ?
C79 C80 1.405(3) ?
C80 C81 1.388(3) ?
C80 H80 0.9500 ?
C81 C82 1.386(4) ?
C81 H81 0.9500 ?
C82 C83 1.378(4) ?
C82 H82 0.9500 ?
C83 C84 1.393(3) ?
C83 H83 0.9500 ?
C84 H84 0.9500 ?
N2 C93 1.147(6) ?
C93 C94 1.465(7) ?
C94 H94A 0.9800 ?
C94 H94B 0.9800 ?
C94 H94C 0.9800 ?
N3 C95 1.129(6) ?
C95 C96 1.408(7) ?
C96 H96A 0.9800 ?
C96 H96B 0.9800 ?
C96 H96C 0.9800 ?
